data_4037130
loop_
_publ_author_name
'Salih, Nabaz'
'Adams, Harry'
'Jackson, Richard F. W.'

_publ_section_title
;
 Synthesis of \w-Oxo Amino Acids and trans-5-Substituted Proline
 Derivatives Using Cross-Metathesis of Unsaturated Amino Acids.
;
_journal_issue 18
_journal_name_full 'The Journal of organic chemistry'
_journal_page_first 8386
_journal_page_last 8393
_journal_paper_doi 10.1021/acs.joc.6b01571
_journal_volume 81
_journal_year 2016
_chemical_absolute_configuration unk
_chemical_formula_sum 'C12 H18 F3 N O5'
_chemical_formula_weight 313.27
_space_group_IT_number 19
_space_group_name_Hall 'P 2ac 2ab'
_space_group_name_H-M_alt 'P 21 21 21'
_symmetry_cell_setting orthorhombic
_symmetry_space_group_name_H-M 'P 21 21 21'
_atom_sites_solution_hydrogens geom
_atom_sites_solution_primary direct
_atom_sites_solution_secondary difmap
_audit_creation_method SHELXL-97
_cell_angle_alpha 90.00
_cell_angle_beta 90.00
_cell_angle_gamma 90.00
_cell_formula_units_Z 4
_cell_length_a 6.9029(3)
_cell_length_b 9.9051(5)
_cell_length_c 21.6344(11)
_cell_measurement_reflns_used 4876
_cell_measurement_temperature 100(2)
_cell_measurement_theta_max 21.56
_cell_measurement_theta_min 2.79
_cell_volume 1479.23(12)
_computing_cell_refinement 'Bruker SAINT'
_computing_data_collection 'Bruker APEX2'
_computing_data_reduction 'Bruker SAINT'
_computing_molecular_graphics 'Bruker SHELXTL'
_computing_publication_material 'Bruker SHELXTL'
_computing_structure_refinement 'SHELXL-97 (Sheldrick, 2008)'
_computing_structure_solution 'SHELXS-97 (Sheldrick, 2008)'
_diffrn_ambient_temperature 100(2)
_diffrn_measured_fraction_theta_full 0.996
_diffrn_measured_fraction_theta_max 0.996
_diffrn_measurement_device_type 'Bruker APEX-II CCD'
_diffrn_measurement_method '\f and \w scans'
_diffrn_radiation_monochromator graphite
_diffrn_radiation_source 'fine-focus sealed tube'
_diffrn_radiation_type MoK\a
_diffrn_radiation_wavelength 0.71073
_diffrn_reflns_av_R_equivalents 0.0778
_diffrn_reflns_av_sigmaI/netI 0.0558
_diffrn_reflns_limit_h_max 8
_diffrn_reflns_limit_h_min -8
_diffrn_reflns_limit_k_max 12
_diffrn_reflns_limit_k_min -12
_diffrn_reflns_limit_l_max 27
_diffrn_reflns_limit_l_min -27
_diffrn_reflns_number 23146
_diffrn_reflns_theta_full 27.41
_diffrn_reflns_theta_max 27.41
_diffrn_reflns_theta_min 2.26
_exptl_absorpt_coefficient_mu 0.131
_exptl_absorpt_correction_T_max 0.9935
_exptl_absorpt_correction_T_min 0.9617
_exptl_absorpt_correction_type multi-scan
_exptl_absorpt_process_details sadabs
_exptl_crystal_colour colourless
_exptl_crystal_density_diffrn 1.407
_exptl_crystal_density_method 'not measured'
_exptl_crystal_description Plate
_exptl_crystal_F_000 656
_exptl_crystal_size_max 0.30
_exptl_crystal_size_mid 0.20
_exptl_crystal_size_min 0.05
_refine_diff_density_max 0.722
_refine_diff_density_min -0.588
_refine_diff_density_rms 0.085
_refine_ls_abs_structure_details 'Flack H D (1983), Acta Cryst. A39, 876-881'
_refine_ls_abs_structure_Flack 0(2)
_refine_ls_extinction_method none
_refine_ls_goodness_of_fit_ref 1.520
_refine_ls_hydrogen_treatment constr
_refine_ls_matrix_type full
_refine_ls_number_parameters 190
_refine_ls_number_reflns 3338
_refine_ls_number_restraints 18
_refine_ls_restrained_S_all 1.519
_refine_ls_R_factor_all 0.1254
_refine_ls_R_factor_gt 0.0863
_refine_ls_shift/su_max 0.002
_refine_ls_shift/su_mean 0.000
_refine_ls_structure_factor_coef Fsqd
_refine_ls_weighting_details 'calc w=1/[\s^2^(Fo^2^)+(0.1000P)^2^+0.0000P] where P=(Fo^2^+2Fc^2^)/3'
_refine_ls_weighting_scheme calc
_refine_ls_wR_factor_gt 0.2209
_refine_ls_wR_factor_ref 0.2401
_reflns_number_gt 2285
_reflns_number_total 3338
_reflns_threshold_expression >2sigma(I)
_cod_data_source_file jo6b01571_si_002.cif
_cod_data_source_block 24
_cod_depositor_comments
;
The following automatic conversions were performed:

data item '_symmetry_cell_setting' value 'Orthorhombic' was changed
to 'orthorhombic' in accordance with the
/home/saulius/struct/COD-crude-data/automatic-downloads/DataCite-retrospective/ACS/depositions/lib/dictionaries/cif_core.dic
dictionary named 'cif_core.dic' version 2.4.2 last updated on
2011-04-26.

Automatic conversion script
Id: cif_fix_values 6909 2019-04-08 15:41:33Z antanas 
;
_cod_original_sg_symbol_H-M P2(1)2(1)2(1)
_cod_database_code 4037130

loop_
_symmetry_equiv_pos_as_xyz
'x, y, z'
'-x+1/2, -y, z+1/2'
'-x, y+1/2, -z+1/2'
'x+1/2, -y+1/2, -z'

loop_
_atom_site_label
_atom_site_type_symbol
_atom_site_fract_x
_atom_site_fract_y
_atom_site_fract_z
_atom_site_U_iso_or_equiv
_atom_site_adp_type
_atom_site_occupancy
_atom_site_symmetry_multiplicity
_atom_site_calc_flag
_atom_site_refinement_flags
_atom_site_disorder_assembly
_atom_site_disorder_group
C1 C 0.5319(6) 0.1517(4) 0.8140(2) 0.0308(10) Uani 1 1 d . . .
H1 H 0.5906 0.2272 0.7915 0.037 Uiso 1 1 calc R . .
C2 C 0.3711(7) 0.2093(5) 0.8548(2) 0.0369(10) Uani 1 1 d . . .
H2A H 0.3323 0.1453 0.8864 0.044 Uiso 1 1 calc R . .
H2B H 0.4112 0.2928 0.8744 0.044 Uiso 1 1 calc R . .
C3 C 0.2094(7) 0.2335(5) 0.8086(2) 0.0363(10) Uani 1 1 d . . .
H3A H 0.2326 0.3152 0.7851 0.044 Uiso 1 1 calc R . .
H3B H 0.0854 0.2412 0.8295 0.044 Uiso 1 1 calc R . .
C4 C 0.2135(6) 0.1102(4) 0.7670(2) 0.0327(10) Uani 1 1 d . . .
H4 H 0.1346 0.0388 0.7857 0.039 Uiso 1 1 calc R . .
C5 C 0.1396(7) 0.1379(4) 0.7020(2) 0.0360(10) Uani 1 1 d . . .
H5A H 0.0061 0.1677 0.7045 0.043 Uiso 1 1 calc R . .
H5B H 0.2147 0.2110 0.6843 0.043 Uiso 1 1 calc R . .
C6 C 0.1500(7) 0.0179(5) 0.6592(2) 0.0367(11) Uani 1 1 d . . .
C7 C 0.0875(8) 0.0392(5) 0.5936(2) 0.0475(13) Uani 1 1 d . . .
H7A H -0.0473 0.0670 0.5937 0.057 Uiso 1 1 calc R . .
H7B H 0.1625 0.1131 0.5765 0.057 Uiso 1 1 calc R . .
C8 C 0.1075(12) -0.0795(6) 0.5517(3) 0.0699(19) Uani 1 1 d . . .
H8A H 0.2420 -0.1021 0.5474 0.105 Uiso 1 1 calc R . .
H8B H 0.0545 -0.0577 0.5119 0.105 Uiso 1 1 calc R . .
H8C H 0.0388 -0.1549 0.5689 0.105 Uiso 1 1 calc R . .
C9 C 0.6914(6) 0.0739(5) 0.8434(2) 0.0329(10) Uani 1 1 d . . .
C10 C 0.8801(8) 0.0423(6) 0.9324(3) 0.0496(13) Uani 1 1 d . . .
H10A H 0.8630 -0.0537 0.9297 0.074 Uiso 1 1 calc R . .
H10B H 0.8826 0.0689 0.9751 0.074 Uiso 1 1 calc R . .
H10C H 1.0001 0.0671 0.9131 0.074 Uiso 1 1 calc R . .
C11 C 0.6082(6) 0.2215(5) 0.6442(2) 0.0327(10) Uani 1 1 d . A .
C12 C 0.6234(4) 0.2719(3) 0.5777(2) 0.0359(10) Uani 1 1 d D . .
N1 N 0.4250(5) 0.0668(4) 0.76781(17) 0.0286(8) Uani 1 1 d . . .
H1A H 0.4339 -0.0209 0.7782 0.034 Uiso 1 1 calc R . .
H1B H 0.4773 0.0776 0.7300 0.034 Uiso 1 1 calc R . .
O1 O 0.7835(5) -0.0134(4) 0.81599(17) 0.0483(9) Uani 1 1 d . . .
O2 O 0.2097(5) -0.0912(3) 0.67770(15) 0.0409(8) Uani 1 1 d . . .
O3 O 0.7201(5) 0.1100(3) 0.90111(15) 0.0403(8) Uani 1 1 d . . .
O4 O 0.5858(5) 0.0977(3) 0.65078(15) 0.0409(8) Uani 1 1 d . . .
O5 O 0.6146(6) 0.3097(3) 0.68415(16) 0.0503(9) Uani 1 1 d . . .
F1 F 0.7911(8) 0.3344(8) 0.5672(3) 0.0590(18) Uiso 0.604(13) 1 d PDU A 1
F2 F 0.4804(9) 0.3572(8) 0.5639(3) 0.0611(18) Uiso 0.604(13) 1 d PDU A 1
F3 F 0.6159(14) 0.1734(6) 0.5357(3) 0.0638(19) Uiso 0.604(13) 1 d PDU A 1
F1' F 0.6880(19) 0.1819(8) 0.5369(4) 0.055(3) Uiso 0.396(13) 1 d PDU A 2
F2' F 0.7277(19) 0.3850(9) 0.5732(5) 0.076(3) Uiso 0.396(13) 1 d PDU A 2
F3' F 0.4503(7) 0.3015(12) 0.5540(4) 0.051(2) Uiso 0.396(13) 1 d PDU A 2

loop_
_atom_site_aniso_label
_atom_site_aniso_U_11
_atom_site_aniso_U_22
_atom_site_aniso_U_33
_atom_site_aniso_U_23
_atom_site_aniso_U_13
_atom_site_aniso_U_12
C1 0.027(2) 0.018(2) 0.047(3) 0.004(2) -0.0015(18) -0.0041(17)
C2 0.031(2) 0.033(3) 0.047(3) 0.000(2) 0.000(2) 0.001(2)
C3 0.028(2) 0.032(2) 0.049(3) 0.002(2) 0.003(2) 0.004(2)
C4 0.0259(19) 0.022(2) 0.050(2) 0.0021(19) 0.0006(19) 0.0011(18)
C5 0.032(2) 0.026(2) 0.051(3) 0.006(2) -0.005(2) -0.002(2)
C6 0.026(2) 0.026(2) 0.058(3) 0.007(2) 0.001(2) -0.0065(19)
C7 0.046(3) 0.038(3) 0.058(3) 0.001(2) -0.007(2) 0.004(3)
C8 0.111(6) 0.047(3) 0.052(3) -0.001(3) -0.014(3) 0.002(4)
C9 0.0187(19) 0.032(2) 0.049(3) 0.006(2) -0.0021(18) -0.0040(19)
C10 0.036(3) 0.046(3) 0.066(3) 0.021(3) -0.015(2) -0.003(2)
C11 0.025(2) 0.033(3) 0.041(2) -0.009(2) -0.0049(18) 0.006(2)
C12 0.0155(19) 0.033(3) 0.059(3) -0.003(2) 0.0041(19) -0.0031(19)
N1 0.0208(16) 0.0200(18) 0.0450(19) 0.0014(15) 0.0015(15) 0.0038(15)
O1 0.0331(17) 0.046(2) 0.066(2) -0.0082(18) -0.0034(16) 0.0168(17)
O2 0.0393(17) 0.0287(18) 0.0546(19) 0.0043(15) -0.0083(15) -0.0006(16)
O3 0.0318(17) 0.038(2) 0.051(2) 0.0061(15) -0.0064(14) 0.0014(15)
O4 0.0428(19) 0.0259(18) 0.0540(19) -0.0006(15) 0.0070(15) 0.0034(15)
O5 0.066(2) 0.039(2) 0.0459(18) -0.0085(16) -0.0009(18) -0.0063(19)

loop_
_atom_type_symbol
_atom_type_description
_atom_type_scat_dispersion_real
_atom_type_scat_dispersion_imag
_atom_type_scat_source
C C 0.0033 0.0016 'International Tables Vol C Tables 4.2.6.8 and 6.1.1.4'
H H 0.0000 0.0000 'International Tables Vol C Tables 4.2.6.8 and 6.1.1.4'
N N 0.0061 0.0033 'International Tables Vol C Tables 4.2.6.8 and 6.1.1.4'
O O 0.0106 0.0060 'International Tables Vol C Tables 4.2.6.8 and 6.1.1.4'
F F 0.0171 0.0103 'International Tables Vol C Tables 4.2.6.8 and 6.1.1.4'

loop_
_geom_angle_atom_site_label_1
_geom_angle_atom_site_label_2
_geom_angle_atom_site_label_3
_geom_angle
C9 C1 N1 111.0(3)
C9 C1 C2 119.0(4)
N1 C1 C2 103.7(3)
C9 C1 H1 107.5
N1 C1 H1 107.5
C2 C1 H1 107.5
C3 C2 C1 102.3(4)
C3 C2 H2A 111.3
C1 C2 H2A 111.3
C3 C2 H2B 111.3
C1 C2 H2B 111.3
H2A C2 H2B 109.2
C2 C3 C4 104.5(4)
C2 C3 H3A 110.9
C4 C3 H3A 110.9
C2 C3 H3B 110.9
C4 C3 H3B 110.9
H3A C3 H3B 108.9
C3 C4 N1 103.8(4)
C3 C4 C5 113.4(4)
N1 C4 C5 112.5(4)
C3 C4 H4 109.0
N1 C4 H4 109.0
C5 C4 H4 109.0
C6 C5 C4 114.2(4)
C6 C5 H5A 108.7
C4 C5 H5A 108.7
C6 C5 H5B 108.7
C4 C5 H5B 108.7
H5A C5 H5B 107.6
O2 C6 C7 122.1(4)
O2 C6 C5 120.7(4)
C7 C6 C5 117.2(4)
C8 C7 C6 116.0(5)
C8 C7 H7A 108.3
C6 C7 H7A 108.3
C8 C7 H7B 108.3
C6 C7 H7B 108.3
H7A C7 H7B 107.4
C7 C8 H8A 109.5
C7 C8 H8B 109.5
H8A C8 H8B 109.5
C7 C8 H8C 109.5
H8A C8 H8C 109.5
H8B C8 H8C 109.5
O1 C9 O3 125.0(4)
O1 C9 C1 122.9(4)
O3 C9 C1 112.2(4)
O3 C10 H10A 109.5
O3 C10 H10B 109.5
H10A C10 H10B 109.5
O3 C10 H10C 109.5
H10A C10 H10C 109.5
H10B C10 H10C 109.5
O5 C11 O4 128.6(4)
O5 C11 C12 115.3(4)
O4 C11 C12 116.1(4)
F1' C12 F1 84.7(6)
F1' C12 F2 121.6(6)
F1 C12 F2 108.1(5)
F1' C12 F3' 101.0(7)
F1 C12 F3' 127.6(6)
F2 C12 F3' 27.2(4)
F1' C12 F3 21.9(5)
F1 C12 F3 104.9(5)
F2 C12 F3 106.4(5)
F3' C12 F3 82.1(6)
F1' C12 F2' 109.4(8)
F1 C12 F2' 29.4(5)
F2 C12 F2' 81.4(7)
F3' C12 F2' 105.7(7)
F3 C12 F2' 125.8(7)
F1' C12 C11 115.4(5)
F1 C12 C11 111.9(4)
F2 C12 C11 111.6(4)
F3' C12 C11 112.0(5)
F3 C12 C11 113.6(4)
F2' C12 C11 112.4(5)
C1 N1 C4 108.7(3)
C1 N1 H1A 109.9
C4 N1 H1A 109.9
C1 N1 H1B 109.9
C4 N1 H1B 109.9
H1A N1 H1B 108.3
C9 O3 C10 115.5(4)

loop_
_geom_bond_atom_site_label_1
_geom_bond_atom_site_label_2
_geom_bond_distance
C1 C9 1.487(6)
C1 N1 1.499(6)
C1 C2 1.528(6)
C1 H1 0.9800
C2 C3 1.517(7)
C2 H2A 0.9700
C2 H2B 0.9700
C3 C4 1.517(7)
C3 H3A 0.9700
C3 H3B 0.9700
C4 N1 1.522(6)
C4 C5 1.522(7)
C4 H4 0.9800
C5 C6 1.508(7)
C5 H5A 0.9700
C5 H5B 0.9700
C6 O2 1.224(6)
C6 C7 1.498(7)
C7 C8 1.491(8)
C7 H7A 0.9700
C7 H7B 0.9700
C8 H8A 0.9600
C8 H8B 0.9600
C8 H8C 0.9600
C9 O1 1.226(5)
C9 O3 1.314(6)
C10 O3 1.459(6)
C10 H10A 0.9600
C10 H10B 0.9600
C10 H10C 0.9600
C11 O5 1.230(5)
C11 O4 1.244(6)
C11 C12 1.525(7)
C12 F1' 1.332(4)
C12 F1 1.333(3)
C12 F2 1.333(3)
C12 F3' 1.334(4)
C12 F3 1.334(3)
C12 F2' 1.335(4)
N1 H1A 0.9000
N1 H1B 0.9000

loop_
_geom_torsion_atom_site_label_1
_geom_torsion_atom_site_label_2
_geom_torsion_atom_site_label_3
_geom_torsion_atom_site_label_4
_geom_torsion
C9 C1 C2 C3 -160.4(4)
N1 C1 C2 C3 -36.5(4)
C1 C2 C3 C4 41.4(5)
C2 C3 C4 N1 -29.6(4)
C2 C3 C4 C5 -152.0(4)
C3 C4 C5 C6 177.7(4)
N1 C4 C5 C6 60.3(5)
C4 C5 C6 O2 1.6(6)
C4 C5 C6 C7 -177.5(4)
O2 C6 C7 C8 -1.7(8)
C5 C6 C7 C8 177.4(5)
N1 C1 C9 O1 33.1(6)
C2 C1 C9 O1 153.2(4)
N1 C1 C9 O3 -146.9(4)
C2 C1 C9 O3 -26.8(5)
O5 C11 C12 F1' 156.0(7)
O4 C11 C12 F1' -25.8(8)
O5 C11 C12 F1 61.4(6)
O4 C11 C12 F1 -120.4(5)
O5 C11 C12 F2 -59.8(6)
O4 C11 C12 F2 118.3(6)
O5 C11 C12 F3' -89.2(7)
O4 C11 C12 F3' 89.0(7)
O5 C11 C12 F3 -180.0(6)
O4 C11 C12 F3 -1.8(6)
O5 C11 C12 F2' 29.6(9)
O4 C11 C12 F2' -152.3(8)
C9 C1 N1 C4 147.6(4)
C2 C1 N1 C4 18.7(4)
C3 C4 N1 C1 6.5(4)
C5 C4 N1 C1 129.5(4)
O1 C9 O3 C10 2.6(6)
C1 C9 O3 C10 -177.4(4)
